data_7107991
loop_
_publ_author_name
'Markus Stubenhofer'
'Giuliano Lassandro'
'Gabor Balazs'
'Alexey Y. Timoshkin'
'Manfred Scheer'

_publ_section_title
;
 Stepwise activation of 'non-innocent' Cp* substituents -- a Cp* based
 cascade reaction
;
_journal_coden_Cambridge 0182
_journal_issue 58
_journal_name_full Chem.Commun.
_journal_page_first 7262
_journal_page_last 7264
_journal_paper_doi 10.1039/c2cc32690f
_journal_volume 48
_journal_year 2012
_chemical_compound_source 'see text'
_chemical_formula_moiety 'C20 H17 O10 P3 W2'
_chemical_formula_sum 'C20 H17 O10 P3 W2'
_chemical_formula_weight 877.93
_chemical_name_systematic ?
_space_group_IT_number 2
_symmetry_cell_setting triclinic
_symmetry_Int_Tables_number 2
_symmetry_space_group_name_Hall '-P 1'
_symmetry_space_group_name_H-M 'P -1'
_atom_sites_solution_hydrogens mixed
_atom_sites_solution_primary direct
_atom_sites_solution_secondary difmap
_cell_angle_alpha 71.461(5)
_cell_angle_beta 89.764(4)
_cell_angle_gamma 64.716(5)
_cell_formula_units_Z 2
_cell_length_a 9.4184(5)
_cell_length_b 10.4395(5)
_cell_length_c 15.6135(8)
_cell_measurement_reflns_used 3446
_cell_measurement_temperature 123(1)
_cell_measurement_theta_max 70.5998
_cell_measurement_theta_min 4.8496
_cell_volume 1300.46(14)
_computing_cell_refinement
;
CrysAlisPro, Oxford Diffraction Ltd.,
Version 1.171.34.36 (release 02-08-2010 CrysAlis171 .NET)
(compiled Aug 2 2010,13:00:58)
;
_computing_data_collection
;
CrysAlisPro, Oxford Diffraction Ltd.,
Version 1.171.34.36 (release 02-08-2010 CrysAlis171 .NET)
(compiled Aug 2 2010,13:00:58)
;
_computing_data_reduction
;
CrysAlisPro, Oxford Diffraction Ltd.,
Version 1.171.34.36 (release 02-08-2010 CrysAlis171 .NET)
(compiled Aug 2 2010,13:00:58)
;
_computing_molecular_graphics 'SXGRAPH (Farrugia, 1999)'
_computing_publication_material 'PLATON (Spek, 2003)'
_computing_structure_refinement 'SHELXL-97 (Sheldrick, 1997)'
_computing_structure_solution 'SUPERFLIP (Palatinus, Chapuis, 2007)'
_diffrn_ambient_temperature 123
_diffrn_detector_area_resol_mean 10.3546
_diffrn_measured_fraction_theta_full 0.960
_diffrn_measured_fraction_theta_max 0.960
_diffrn_measurement_device_type 'SuperNova,Single source at offset,Atlas'
_diffrn_measurement_method '\w scans'
_diffrn_radiation_monochromator mirror
_diffrn_radiation_probe x-ray
_diffrn_radiation_source 'SuperNova (Cu) X-ray Source'
_diffrn_radiation_type CuK\a
_diffrn_radiation_wavelength 1.54178
_diffrn_reflns_av_R_equivalents 0.0508
_diffrn_reflns_av_sigmaI/netI 0.0610
_diffrn_reflns_limit_h_max 11
_diffrn_reflns_limit_h_min -7
_diffrn_reflns_limit_k_max 12
_diffrn_reflns_limit_k_min -12
_diffrn_reflns_limit_l_max 16
_diffrn_reflns_limit_l_min -19
_diffrn_reflns_number 8886
_diffrn_reflns_reduction_process
;
;
_diffrn_reflns_theta_full 70.78
_diffrn_reflns_theta_max 70.78
_diffrn_reflns_theta_min 4.86
_exptl_absorpt_coefficient_mu 18.315
_exptl_absorpt_correction_T_max 0.638
_exptl_absorpt_correction_T_min 0.362
_exptl_absorpt_correction_type analytical
_exptl_absorpt_process_details
;
CrysAlisPro, Oxford Diffraction Ltd.,
Version 1.171.34.36 (release 02-08-2010 CrysAlis171 .NET)
(compiled Aug 2 2010,13:00:58)
Analytical numeric absorption correction using a multifaceted crystal
model based on expressions derived by R.C. Clark & J.S. Reid.
(Clark, R. C. & Reid, J. S. (1995). Acta Cryst. A51, 887-897)
;
_exptl_crystal_colour colourless
_exptl_crystal_density_diffrn 2.242
_exptl_crystal_density_method 'Not Measured'
_exptl_crystal_description block
_exptl_crystal_F_000 820
_exptl_crystal_size_max 0.0804
_exptl_crystal_size_mid 0.0645
_exptl_crystal_size_min 0.0268
_refine_diff_density_max 1.178
_refine_diff_density_min -2.646
_refine_diff_density_rms 0.208
_refine_ls_extinction_method none
_refine_ls_goodness_of_fit_ref 1.051
_refine_ls_hydrogen_treatment mixed
_refine_ls_matrix_type full
_refine_ls_number_parameters 327
_refine_ls_number_reflns 4805
_refine_ls_number_restraints 2
_refine_ls_restrained_S_all 1.051
_refine_ls_R_factor_all 0.0556
_refine_ls_R_factor_gt 0.0457
_refine_ls_shift/su_max 0.001
_refine_ls_shift/su_mean 0.000
_refine_ls_structure_factor_coef Fsqd
_refine_ls_weighting_details 'calc w=1/[\s^2^(Fo^2^)+(0.0664P)^2^+1.4103P] where P=(Fo^2^+2Fc^2^)/3'
_refine_ls_weighting_scheme calc
_refine_ls_wR_factor_gt 0.1179
_refine_ls_wR_factor_ref 0.1263
_reflns_number_gt 3975
_reflns_number_total 4805
_reflns_threshold_expression >2\s(i)
_cod_data_source_file c2cc32690f.txt
_cod_data_source_block MS340
_cod_database_code 7107991

loop_
_symmetry_equiv_pos_site_id
_symmetry_equiv_pos_as_xyz
1 x,y,z
2 -x,-y,-z

loop_
_atom_site_aniso_label
_atom_site_aniso_U_11
_atom_site_aniso_U_22
_atom_site_aniso_U_33
_atom_site_aniso_U_23
_atom_site_aniso_U_13
_atom_site_aniso_U_12
W1 0.0318(2) 0.0322(2) 0.0344(2) -0.0153(2) 0.0026(2) -0.0168(2)
W2 0.0242(2) 0.0323(2) 0.0325(2) -0.0164(2) 0.0023(2) -0.0078(2)
P1 0.0254(10) 0.0316(11) 0.0372(11) -0.0179(9) 0.0044(9) -0.0128(9)
P2 0.0258(10) 0.0294(11) 0.0321(11) -0.0138(9) 0.0025(8) -0.0112(9)
P3 0.0368(12) 0.0409(13) 0.0392(12) -0.0184(10) 0.0094(10) -0.0179(10)
O1 0.110(7) 0.056(5) 0.048(4) -0.013(4) -0.015(5) -0.055(5)
O2 0.050(4) 0.041(4) 0.041(4) -0.005(3) 0.003(3) -0.028(3)
O3 0.035(4) 0.068(5) 0.065(5) -0.044(4) 0.013(4) -0.010(4)
O4 0.068(5) 0.047(4) 0.043(4) -0.009(3) 0.005(4) -0.034(4)
O5 0.030(4) 0.066(6) 0.089(7) -0.020(5) -0.002(4) -0.010(4)
O6 0.042(4) 0.048(4) 0.043(4) -0.017(3) -0.007(3) 0.011(4)
O7 0.070(5) 0.056(5) 0.033(4) -0.015(3) 0.019(4) -0.009(4)
O8 0.038(4) 0.065(5) 0.081(6) -0.045(5) 0.006(4) -0.026(4)
O9 0.042(4) 0.069(5) 0.036(4) -0.027(4) 0.012(3) -0.022(4)
O10 0.057(5) 0.050(4) 0.054(5) -0.008(4) 0.009(4) -0.036(4)
C1 0.062(7) 0.048(6) 0.037(5) -0.005(5) -0.007(5) -0.032(6)
C2 0.035(5) 0.038(5) 0.040(5) -0.020(4) 0.007(4) -0.020(4)
C3 0.036(5) 0.044(5) 0.042(5) -0.028(4) 0.009(4) -0.013(4)
C4 0.049(6) 0.041(5) 0.038(5) -0.017(4) 0.010(4) -0.026(5)
C5 0.038(6) 0.039(5) 0.041(5) -0.008(4) 0.001(4) -0.018(5)
C6 0.037(5) 0.045(6) 0.051(6) -0.029(5) 0.013(5) -0.012(5)
C7 0.046(6) 0.044(6) 0.037(5) -0.020(4) 0.009(5) -0.011(5)
C8 0.035(5) 0.054(6) 0.040(5) -0.028(5) 0.004(4) -0.017(5)
C9 0.036(5) 0.037(5) 0.042(5) -0.016(4) 0.000(4) -0.016(4)
C10 0.032(5) 0.027(5) 0.052(6) -0.010(4) 0.005(4) -0.005(4)
C11 0.025(4) 0.037(5) 0.052(6) -0.026(4) 0.002(4) -0.012(4)
C12 0.051(6) 0.037(5) 0.054(6) -0.030(5) 0.023(5) -0.024(5)
C13 0.043(5) 0.034(5) 0.037(5) -0.020(4) 0.002(4) -0.016(4)
C14 0.029(4) 0.029(4) 0.042(5) -0.018(4) -0.001(4) -0.005(4)
C15 0.035(5) 0.035(5) 0.040(5) -0.018(4) 0.007(4) -0.013(4)
C16 0.035(5) 0.032(5) 0.047(6) -0.012(4) -0.008(4) -0.002(4)
C17 0.058(7) 0.045(6) 0.071(7) -0.039(6) 0.044(6) -0.027(5)
C18 0.080(8) 0.047(6) 0.041(6) -0.022(5) 0.008(6) -0.026(6)
C19 0.041(6) 0.056(7) 0.063(7) -0.037(6) 0.004(5) -0.022(5)
C20 0.041(5) 0.040(5) 0.043(5) -0.014(4) 0.009(4) -0.015(4)

loop_
_atom_site_label
_atom_site_type_symbol
_atom_site_thermal_displace_type
_atom_site_fract_x
_atom_site_fract_y
_atom_site_fract_z
_atom_site_occupancy
_atom_site_U_iso_or_equiv
_atom_site_calc_flag
_atom_site_refinement_flags
W1 W Uani -0.20968(5) 1.10046(4) 0.13347(3) 1.000 0.0309(1) . .
W2 W Uani 0.30998(4) 0.97808(4) 0.35955(3) 1.000 0.0302(1) . .
P1 P Uani -0.1579(2) 1.2241(3) 0.23458(16) 1.000 0.0298(6) . .
P2 P Uani 0.0787(3) 1.2110(2) 0.26007(15) 1.000 0.0287(6) . .
P3 P Uani 0.0253(3) 1.3574(3) 0.11329(17) 1.000 0.0376(7) . .
O1 O Uani -0.3154(13) 0.9727(10) 0.0019(6) 1.000 0.066(3) . .
O2 O Uani -0.2106(9) 0.8405(8) 0.3103(5) 1.000 0.044(2) . .
O3 O Uani 0.1565(9) 0.8839(10) 0.1443(6) 1.000 0.055(3) . .
O4 O Uani -0.2174(10) 1.3497(9) -0.0520(5) 1.000 0.051(3) . .
O5 O Uani -0.5790(9) 1.2834(10) 0.1257(7) 1.000 0.068(3) . .
O6 O Uani 0.6059(9) 0.6968(9) 0.4943(5) 1.000 0.056(2) . .
O7 O Uani 0.1458(10) 1.0430(9) 0.5289(5) 1.000 0.060(3) . .
O8 O Uani 0.5105(9) 1.1617(10) 0.3527(6) 1.000 0.055(3) . .
O9 O Uani 0.4728(8) 0.9006(9) 0.1914(5) 1.000 0.048(3) . .
O10 O Uani 0.1487(10) 0.7618(9) 0.3624(5) 1.000 0.052(3) . .
C1 C Uani -0.2730(14) 1.0110(13) 0.0509(7) 1.000 0.049(3) . .
C2 C Uani -0.2095(11) 0.9314(11) 0.2498(7) 1.000 0.035(3) . .
C3 C Uani 0.0296(11) 0.9646(12) 0.1389(7) 1.000 0.039(3) . .
C4 C Uani -0.2151(12) 1.2673(11) 0.0142(7) 1.000 0.040(3) . .
C5 C Uani -0.4463(12) 1.2218(11) 0.1307(7) 1.000 0.041(3) . .
C6 C Uani 0.4996(12) 0.7960(12) 0.4454(8) 1.000 0.044(3) . .
C7 C Uani 0.2047(13) 1.0235(12) 0.4701(7) 1.000 0.044(3) . .
C8 C Uani 0.4330(12) 1.1016(12) 0.3549(7) 1.000 0.041(3) . .
C9 C Uani 0.4125(11) 0.9310(11) 0.2478(7) 1.000 0.038(3) . .
C10 C Uani 0.2036(11) 0.8394(11) 0.3624(7) 1.000 0.041(3) . .
C11 C Uani -0.2505(10) 1.4410(11) 0.2043(7) 1.000 0.036(3) . .
C12 C Uani -0.2622(13) 1.4570(11) 0.2967(8) 1.000 0.042(3) . .
C13 C Uani -0.1270(12) 1.4357(11) 0.3352(7) 1.000 0.036(3) . .
C14 C Uani -0.0074(11) 1.4087(10) 0.2711(7) 1.000 0.035(3) . .
C15 C Uani -0.1116(11) 1.4817(11) 0.1757(7) 1.000 0.036(3) . .
C16 C Uani -0.4010(12) 1.5242(11) 0.1341(7) 1.000 0.043(3) . .
C17 C Uani -0.4196(14) 1.4892(13) 0.3348(9) 1.000 0.052(4) . .
C18 C Uani -0.0863(16) 1.4381(13) 0.4284(8) 1.000 0.055(4) . .
C19 C Uani 0.1210(13) 1.4556(13) 0.2822(9) 1.000 0.049(4) . .
C20 C Uani -0.1665(12) 1.6484(12) 0.1270(7) 1.000 0.043(3) . .
H1 H Uiso -0.185(13) 1.199(12) 0.312(3) 1.000 0.0450 . .
H2 H Uiso 0.127(9) 1.384(12) 0.138(7) 1.000 0.0450 . .
H16A H Uiso -0.47420 1.48050 0.15470 1.000 0.0650 calc R
H16B H Uiso -0.37360 1.51420 0.07520 1.000 0.0650 calc R
H16C H Uiso -0.45200 1.63140 0.12730 1.000 0.0650 calc R
H17A H Uiso -0.40710 1.49340 0.39600 1.000 0.0780 calc R
H17B H Uiso -0.44910 1.40840 0.33850 1.000 0.0780 calc R
H17C H Uiso -0.50320 1.58620 0.29430 1.000 0.0780 calc R
H18A H Uiso -0.17080 1.43550 0.46470 1.000 0.0820 calc R
H18B H Uiso -0.07640 1.53060 0.42090 1.000 0.0820 calc R
H18C H Uiso 0.01450 1.34970 0.45980 1.000 0.0820 calc R
H19A H Uiso 0.07170 1.56280 0.27530 1.000 0.0730 calc R
H19B H Uiso 0.18960 1.43950 0.23550 1.000 0.0730 calc R
H19C H Uiso 0.18460 1.39490 0.34300 1.000 0.0730 calc R
H20A H Uiso -0.24000 1.70520 0.16110 1.000 0.0640 calc R
H20B H Uiso -0.22080 1.67880 0.06540 1.000 0.0640 calc R
H20C H Uiso -0.07450 1.66980 0.12300 1.000 0.0640 calc R

loop_
_atom_type_symbol
_atom_type_description
_atom_type_scat_dispersion_real
_atom_type_scat_dispersion_imag
_atom_type_scat_source
W W -5.4734 5.5774 'International Tables Vol C Tables 4.2.6.8 and 6.1.1.4'
P P 0.2955 0.4335 'International Tables Vol C Tables 4.2.6.8 and 6.1.1.4'
O O 0.0492 0.0322 'International Tables Vol C Tables 4.2.6.8 and 6.1.1.4'
H H 0.0000 0.0000 'International Tables Vol C Tables 4.2.6.8 and 6.1.1.4'
C C 0.0181 0.0091 'International Tables Vol C Tables 4.2.6.8 and 6.1.1.4'

loop_
_geom_angle_atom_site_label_1
_geom_angle_atom_site_label_2
_geom_angle_atom_site_label_3
_geom_angle
_geom_angle_publ_flag
P1 W1 C1 174.9(4) yes
P1 W1 C2 89.1(3) yes
P1 W1 C3 93.5(3) yes
P1 W1 C4 93.0(3) yes
P1 W1 C5 88.7(3) yes
C1 W1 C2 90.9(4) yes
C1 W1 C3 91.7(5) yes
C1 W1 C4 87.0(4) yes
C1 W1 C5 86.2(5) yes
C2 W1 C3 88.5(4) yes
C2 W1 C4 177.8(4) yes
C2 W1 C5 88.6(4) yes
C3 W1 C4 92.2(4) yes
C3 W1 C5 176.4(5) yes
C4 W1 C5 90.6(4) yes
P2 W2 C6 176.3(4) yes
P2 W2 C7 87.2(3) yes
P2 W2 C8 89.7(3) yes
P2 W2 C9 92.5(3) yes
P2 W2 C10 93.8(3) yes
C6 W2 C7 90.4(5) yes
C6 W2 C8 87.8(5) yes
C6 W2 C9 90.0(5) yes
C6 W2 C10 88.9(5) yes
C7 W2 C8 93.6(5) yes
C7 W2 C9 178.8(5) yes
C7 W2 C10 90.0(5) yes
C8 W2 C9 87.5(4) yes
C8 W2 C10 175.1(5) yes
C9 W2 C10 88.9(4) yes
W1 P1 P2 121.18(13) yes
W1 P1 C11 123.6(3) yes
P2 P1 C11 89.1(3) yes
W2 P2 P1 123.31(13) yes
W2 P2 P3 135.14(14) yes
W2 P2 C14 126.7(3) yes
P1 P2 P3 84.31(13) yes
P1 P2 C14 93.3(4) yes
P3 P2 C14 79.6(3) yes
P2 P3 C15 73.9(3) yes
W1 P1 H1 123(6) no
P2 P1 H1 98(6) no
C11 P1 H1 95(5) no
C15 P3 H2 87(5) no
P2 P3 H2 81(5) no
W1 C1 O1 174.8(11) yes
W1 C2 O2 178.4(10) yes
W1 C3 O3 175.6(10) yes
W1 C4 O4 175.5(10) yes
W1 C5 O5 175.1(10) yes
W2 C6 O6 178.2(10) yes
W2 C7 O7 176.6(12) yes
W2 C8 O8 175.4(11) yes
W2 C9 O9 176.7(9) yes
W2 C10 O10 177.9(10) yes
P1 C11 C15 104.4(7) yes
P1 C11 C12 102.6(7) yes
C12 C11 C15 101.4(9) no
C12 C11 C16 118.4(9) no
P1 C11 C16 112.2(7) yes
C15 C11 C16 116.0(9) no
C11 C12 C17 119.4(11) no
C13 C12 C17 128.8(11) no
C11 C12 C13 111.8(11) no
C12 C13 C14 109.3(10) no
C12 C13 C18 128.9(12) no
C14 C13 C18 121.8(11) no
P2 C14 C19 112.0(8) yes
C13 C14 C15 103.5(9) no
C13 C14 C19 115.2(9) no
P2 C14 C13 115.4(8) yes
P2 C14 C15 91.0(6) yes
C15 C14 C19 117.4(9) no
C11 C15 C20 113.2(9) no
C14 C15 C20 117.1(9) no
P3 C15 C11 112.1(7) yes
P3 C15 C14 100.4(7) yes
P3 C15 C20 113.9(7) yes
C11 C15 C14 98.6(8) no
C11 C16 H16A 109.00 no
C11 C16 H16B 109.00 no
C11 C16 H16C 109.00 no
H16A C16 H16B 109.00 no
H16A C16 H16C 109.00 no
H16B C16 H16C 110.00 no
C12 C17 H17A 110.00 no
C12 C17 H17B 109.00 no
C12 C17 H17C 110.00 no
H17A C17 H17B 109.00 no
H17A C17 H17C 110.00 no
H17B C17 H17C 109.00 no
C13 C18 H18A 109.00 no
C13 C18 H18B 109.00 no
C13 C18 H18C 110.00 no
H18A C18 H18B 110.00 no
H18A C18 H18C 109.00 no
H18B C18 H18C 110.00 no
C14 C19 H19A 109.00 no
C14 C19 H19B 110.00 no
C14 C19 H19C 109.00 no
H19A C19 H19B 109.00 no
H19A C19 H19C 109.00 no
H19B C19 H19C 109.00 no
C15 C20 H20A 109.00 no
C15 C20 H20B 110.00 no
C15 C20 H20C 109.00 no
H20A C20 H20B 109.00 no
H20A C20 H20C 109.00 no
H20B C20 H20C 110.00 no

loop_
_geom_bond_atom_site_label_1
_geom_bond_atom_site_label_2
_geom_bond_distance
_geom_bond_publ_flag
W1 P1 2.497(3) yes
W1 C1 2.034(12) yes
W1 C2 2.091(11) yes
W1 C3 2.072(12) yes
W1 C4 2.090(11) yes
W1 C5 2.032(12) yes
W2 P2 2.484(2) yes
W2 C6 2.025(12) yes
W2 C7 2.072(11) yes
W2 C8 2.056(12) yes
W2 C9 2.084(11) yes
W2 C10 2.074(11) yes
P1 P2 2.204(4) yes
P1 C11 1.936(11) yes
P2 P3 2.229(3) yes
P2 C14 1.935(10) yes
P3 C15 1.913(11) yes
P1 H1 1.20(6) no
P3 H2 1.20(11) no
O1 C1 1.113(16) yes
O2 C2 1.110(13) yes
O3 C3 1.114(15) yes
O4 C4 1.108(13) yes
O5 C5 1.124(15) yes
O6 C6 1.129(15) yes
O7 C7 1.100(14) yes
O8 C8 1.142(16) yes
O9 C9 1.104(13) yes
O10 C10 1.132(15) yes
C11 C16 1.523(15) no
C11 C12 1.503(16) no
C11 C15 1.562(16) no
C12 C17 1.536(19) no
C12 C13 1.308(18) no
C13 C18 1.517(16) no
C13 C14 1.500(16) no
C14 C15 1.554(15) no
C14 C19 1.515(18) no
C15 C20 1.506(16) no
C16 H16A 0.9800 no
C16 H16B 0.9800 no
C16 H16C 0.9800 no
C17 H17A 0.9800 no
C17 H17B 0.9800 no
C17 H17C 0.9800 no
C18 H18A 0.9800 no
C18 H18B 0.9800 no
C18 H18C 0.9800 no
C19 H19A 0.9800 no
C19 H19B 0.9800 no
C19 H19C 0.9800 no
C20 H20A 0.9800 no
C20 H20B 0.9800 no
C20 H20C 0.9800 no

loop_
_geom_contact_atom_site_label_1
_geom_contact_atom_site_label_2
_geom_contact_distance
_geom_contact_site_symmetry_2
_geom_contact_publ_flag
P1 C2 3.230(12) . no
P1 C3 3.340(12) . no
P1 C4 3.340(11) . no
P1 C5 3.182(12) . no
P2 C7 3.156(11) . no
P2 C8 3.216(12) . no
P2 C9 3.312(11) . no
P2 C10 3.341(11) . no
P3 O4 3.497(9) . no
P3 O5 3.461(10) 1_655 no
P3 C4 3.343(12) . no
P3 P3 3.703(4) 2_585 no
P3 H19B 2.9900 . no
O1 C20 3.001(15) 1_545 no
O1 O9 2.980(12) 2_575 no
O1 O3 3.067(14) 2_575 no
O2 O9 3.231(12) 1_455 no
O2 C9 3.320(15) 1_455 no
O2 O10 3.164(14) . no
O3 O9 3.161(13) . no
O3 C4 3.263(14) 2_575 no
O3 C10 3.292(14) . no
O3 O1 3.067(14) 2_575 no
O3 C9 3.196(15) . no
O3 C1 3.251(14) 2_575 no
O3 O4 3.064(13) 2_575 no
O4 O3 3.064(13) 2_575 no
O4 P3 3.497(9) . no
O4 C16 3.349(16) 2_485 no
O5 P3 3.461(10) 1_455 no
O6 O8 3.151(12) 2_676 no
O7 O8 3.177(13) 2_676 no
O8 O7 3.177(13) 2_676 no
O8 C7 3.289(15) 2_676 no
O8 O6 3.151(12) 2_676 no
O8 C5 3.376(14) 1_655 no
O8 C6 3.315(15) 2_676 no
O9 C2 3.304(14) 1_655 no
O9 O1 2.980(12) 2_575 no
O9 O3 3.161(13) . no
O9 O2 3.231(12) 1_655 no
O10 C2 3.252(15) . no
O10 O2 3.164(14) . no
O10 C3 3.350(13) . no
O1 H20B 2.6300 1_545 no
O1 H20A 2.9000 1_545 no
O2 H18B 2.8300 1_545 no
O4 H16A 2.8300 2_485 no
O4 H20C 2.9100 2_585 no
O5 H16A 2.7800 . no
O5 H2 2.54(10) 1_455 no
O6 H19C 2.8500 2_676 no
O6 H18A 2.8200 1_645 no
O7 H18C 2.7200 . no
O7 H1 2.81(7) 2_576 no
O8 H17B 2.7000 1_655 no
O9 H20A 2.7600 1_645 no
O10 H18A 2.7700 2_576 no
C1 C2 2.940(15) . no
C1 C3 2.945(18) . no
C1 C4 2.838(18) . no
C1 C5 2.778(17) . no
C1 C20 3.264(17) 1_545 no
C1 O3 3.251(14) 2_575 no
C2 C3 2.906(16) . no
C2 C5 2.880(15) . no
C2 P1 3.230(12) . no
C2 O9 3.304(14) 1_455 no
C2 O10 3.252(15) . no
C2 C1 2.940(15) . no
C2 C9 3.562(16) 1_455 no
C3 C10 3.448(15) . no
C3 O10 3.350(13) . no
C3 P1 3.340(12) . no
C3 C4 2.999(16) . no
C3 C1 2.945(18) . no
C3 C2 2.906(16) . no
C4 P1 3.340(11) . no
C4 C1 2.838(18) . no
C4 O3 3.263(14) 2_575 no
C4 P3 3.343(12) . no
C4 C16 3.594(15) . no
C4 C3 2.999(16) . no
C4 C5 2.929(16) . no
C5 C16 3.378(16) . no
C5 O8 3.376(14) 1_455 no
C5 C1 2.778(17) . no
C5 P1 3.182(12) . no
C5 C4 2.929(16) . no
C5 C2 2.880(15) . no
C6 C8 2.828(17) . no
C6 C7 2.906(17) . no
C6 O8 3.315(15) 2_676 no
C6 C9 2.906(16) . no
C6 C10 2.870(17) . no
C7 C6 2.906(17) . no
C7 P2 3.156(11) . no
C7 C8 3.009(17) . no
C7 C10 2.932(16) . no
C7 O8 3.289(15) 2_676 no
C8 C9 2.863(16) . no
C8 C7 3.009(17) . no
C8 P2 3.216(12) . no
C8 C6 2.828(17) . no
C8 C19 3.415(18) . no
C9 C6 2.906(16) . no
C9 C10 2.912(16) . no
C9 C8 2.863(16) . no
C9 P2 3.312(11) . no
C9 O2 3.320(15) 1_655 no
C9 O3 3.196(15) . no
C9 C2 3.562(16) 1_655 no
C10 C9 2.912(16) . no
C10 P2 3.341(11) . no
C10 C3 3.448(15) . no
C10 C6 2.870(17) . no
C10 O3 3.292(14) . no
C10 C7 2.932(16) . no
C16 C4 3.594(15) . no
C16 O4 3.349(16) 2_485 no
C16 C5 3.378(16) . no
C19 C8 3.415(18) . no
C20 C1 3.264(17) 1_565 no
C20 O1 3.001(15) 1_565 no
C1 H20A 2.9900 1_545 no
C1 H20C 3.0400 1_545 no
C4 H16B 2.8400 . no
C5 H16A 2.7500 . no
C7 H18C 3.0500 . no
C8 H19C 2.9000 . no
C12 H20A 2.8700 . no
C13 H1 2.87(12) . no
C13 H20A 3.0100 . no
C16 H17C 2.8400 . no
C16 H20A 3.0000 . no
C16 H20B 2.8000 . no
C17 H16C 3.0600 . no
C17 H1 3.03(12) . no
C17 H16A 2.9000 . no
C17 H18A 2.8500 . no
C18 H17A 2.8400 . no
C18 H19A 3.0400 . no
C18 H19C 2.8000 . no
C18 H18B 2.9900 2_586 no
C19 H2 2.58(11) . no
C19 H20C 2.7500 . no
C19 H18B 2.9300 . no
C19 H18C 2.9800 . no
C20 H16B 3.0800 . no
C20 H16C 2.7700 . no
C20 H19A 2.8600 . no
H1 C13 2.87(12) . no
H1 C17 3.03(12) . no
H1 O7 2.81(8) 2_576 no
H2 O5 2.54(10) 1_655 no
H2 C19 2.58(11) . no
H2 H19B 1.9600 . no
H16A O5 2.7800 . no
H16A C5 2.7500 . no
H16A C17 2.9000 . no
H16A O4 2.8300 2_485 no
H16B C4 2.8400 . no
H16B C20 3.0800 . no
H16C C17 3.0600 . no
H16C C20 2.7700 . no
H16C H17C 2.5800 . no
H16C H20A 2.5400 . no
H16C H20B 2.5500 . no
H17A C18 2.8400 . no
H17A H18A 2.2200 . no
H17B O8 2.7000 1_455 no
H17C C16 2.8400 . no
H17C H16C 2.5800 . no
H18A O6 2.8200 1_465 no
H18A C17 2.8500 . no
H18A H17A 2.2200 . no
H18A O10 2.7700 2_576 no
H18B O2 2.8300 1_565 no
H18B C19 2.9300 . no
H18B C18 2.9900 2_586 no
H18C O7 2.7200 . no
H18C C7 3.0500 . no
H18C C19 2.9800 . no
H18C H19C 2.4900 . no
H19A C18 3.0400 . no
H19A C20 2.8600 . no
H19A H20C 2.4100 . no
H19B P3 2.9900 . no
H19B H2 1.9600 . no
H19C C8 2.9000 . no
H19C C18 2.8000 . no
H19C H18C 2.4900 . no
H19C O6 2.8500 2_676 no
H20A O1 2.9000 1_565 no
H20A O9 2.7600 1_465 no
H20A C1 2.9900 1_565 no
H20A C12 2.8700 . no
H20A C13 3.0100 . no
H20A C16 3.0000 . no
H20A H16C 2.5400 . no
H20B O1 2.6300 1_565 no
H20B C16 2.8000 . no
H20B H16C 2.5500 . no
H20C C1 3.0400 1_565 no
H20C C19 2.7500 . no
H20C H19A 2.4100 . no
H20C O4 2.9100 2_585 no

loop_
_geom_hbond_atom_site_label_D
_geom_hbond_atom_site_label_H
_geom_hbond_atom_site_label_A
_geom_hbond_distance_DH
_geom_hbond_distance_HA
_geom_hbond_distance_DA
_geom_hbond_angle_DHA
_geom_hbond_site_symmetry_A
_geom_hbond_publ_flag
P3 H2 O5 1.20(11) 2.54(10) 3.461(10) 132(8) 1_655 yes

loop_
_geom_torsion_atom_site_label_1
_geom_torsion_atom_site_label_2
_geom_torsion_atom_site_label_3
_geom_torsion_atom_site_label_4
_geom_torsion
_geom_torsion_publ_flag
C2 W1 P1 P2 105.3(3) no
C3 W1 P1 P2 16.8(3) no
C4 W1 P1 P2 -75.6(4) no
C5 W1 P1 P2 -166.1(3) no
C2 W1 P1 C11 -142.4(5) no
C3 W1 P1 C11 129.2(5) no
C4 W1 P1 C11 36.8(5) no
C5 W1 P1 C11 -53.7(5) no
C8 W2 P2 C14 -44.0(5) no
C9 W2 P2 C14 -131.4(5) no
C10 W2 P2 C14 139.5(5) no
C7 W2 P2 P3 165.1(4) no
C8 W2 P2 P3 71.4(4) no
C9 W2 P2 P3 -16.1(4) no
C7 W2 P2 P1 -75.5(4) no
C8 W2 P2 P1 -169.1(3) no
C9 W2 P2 P1 103.4(3) no
C10 W2 P2 P1 14.4(3) no
C10 W2 P2 P3 -105.1(3) no
C7 W2 P2 C14 49.7(6) no
C11 P1 P2 C14 17.9(4) no
C11 P1 P2 W2 156.8(3) no
C11 P1 P2 P3 -61.3(3) no
W1 P1 P2 W2 -73.51(17) no
W1 P1 P2 P3 68.39(15) no
W1 P1 P2 C14 147.5(3) no
W1 P1 C11 C16 21.8(9) no
P2 P1 C11 C16 149.5(7) no
W1 P1 C11 C15 -104.6(6) no
W1 P1 C11 C12 150.0(6) no
P2 P1 C11 C12 -82.3(7) no
P2 P1 C11 C15 23.1(6) no
C14 P2 P3 C15 -23.8(5) no
W2 P2 P3 C15 -156.4(4) no
P1 P2 P3 C15 70.6(4) no
W2 P2 C14 C19 48.0(9) no
P1 P2 C14 C19 -175.2(8) no
P3 P2 C14 C19 -91.6(8) no
W2 P2 C14 C13 -86.4(8) no
P1 P2 C14 C13 50.4(8) no
P3 P2 C14 C13 134.0(8) no
W2 P2 C14 C15 168.2(5) no
P1 P2 C14 C15 -55.0(6) no
P3 P2 C14 C15 28.6(6) no
P2 P3 C15 C20 156.2(9) no
P2 P3 C15 C11 -73.6(7) no
P2 P3 C15 C14 30.2(6) no
C12 C11 C15 P3 141.3(7) no
C15 C11 C12 C17 156.0(10) no
C16 C11 C12 C13 -154.1(10) no
C16 C11 C12 C17 27.8(15) no
P1 C11 C12 C13 81.8(10) no
P1 C11 C12 C17 -96.3(10) no
C15 C11 C12 C13 -25.9(12) no
C12 C11 C15 C20 -88.2(10) no
P1 C11 C15 P3 35.0(8) no
P1 C11 C15 C14 -70.0(8) no
P1 C11 C15 C20 165.5(7) no
C16 C11 C15 C20 41.5(13) no
C16 C11 C15 C14 166.0(9) no
C12 C11 C15 C14 36.3(10) no
C16 C11 C15 P3 -89.0(10) no
C11 C12 C13 C18 -178.5(11) no
C11 C12 C13 C14 2.4(13) no
C17 C12 C13 C18 -1(2) no
C17 C12 C13 C14 -179.8(11) no
C12 C13 C14 C15 22.5(12) no
C12 C13 C14 C19 151.9(10) no
C12 C13 C14 P2 -75.2(11) no
C18 C13 C14 C15 -156.7(10) no
C18 C13 C14 C19 -27.3(15) no
C18 C13 C14 P2 105.7(11) no
P2 C14 C15 P3 -33.8(6) no
P2 C14 C15 C11 80.7(7) no
C13 C14 C15 C20 85.9(11) no
C19 C14 C15 P3 81.7(10) no
C19 C14 C15 C11 -163.9(10) no
C19 C14 C15 C20 -42.1(14) no
P2 C14 C15 C20 -157.6(9) no
C13 C14 C15 P3 -150.3(7) no
C13 C14 C15 C11 -35.8(10) no
